data_4326744
loop_
_publ_author_name
'Rosario M. P. Colodrero'
'Aurelio Cabeza'
'Pascual Olivera-Pastor'
'Duane Choquesillo-Lazarte'
'Juan M. Garcia-Ruiz'
'Adele Turner'
'Gheorghe Ilia'
'Bianca Maranescu'
'Konstantinos E. Papathanasiou'
'Gary B. Hix'
'Konstantinos D. Demadis'
'Miguel A. G. Aranda'

_publ_section_title
;
 Divalent Metal Vinylphosphonate Layered Materials: Compositional
 Variability, Structural Peculiarities, Dehydration Behavior, and
 Photoluminescent Properties
;
_journal_name_full 'Inorganic Chemistry'
_journal_page_first 11202
_journal_page_last 11211
_journal_paper_doi 10.1021/ic201760w
_journal_volume 50
_journal_year 2011
_chemical_formula_sum 'C2 H4 Cu2 O4 P'
_chemical_formula_weight 250.10
_chemical_name_systematic
;

 ?

;
_space_group_IT_number 14
_symmetry_cell_setting monoclinic
_symmetry_space_group_name_Hall '-P 2yn'
_symmetry_space_group_name_H-M 'P 1 21/n 1'
_atom_sites_solution_hydrogens geom
_atom_sites_solution_primary direct
_atom_sites_solution_secondary difmap
_audit_creation_method SHELXL-97
_cell_angle_alpha 90.00
_cell_angle_beta 109.478(3)
_cell_angle_gamma 90.00
_cell_formula_units_Z 4
_cell_length_a 5.3436(3)
_cell_length_b 16.8317(7)
_cell_length_c 6.0766(3)
_cell_measurement_temperature 273(2)
_cell_volume 515.26(5)
_computing_structure_refinement 'SHELXL-97 (Sheldrick, 2008)'
_diffrn_ambient_temperature 273(2)
_diffrn_measured_fraction_theta_full 0.935
_diffrn_measured_fraction_theta_max 0.986
_diffrn_radiation_monochromator graphite
_diffrn_radiation_source 'fine-focus sealed tube'
_diffrn_radiation_type CuK\a
_diffrn_radiation_wavelength 1.54178
_diffrn_reflns_av_R_equivalents 0.0359
_diffrn_reflns_av_sigmaI/netI 0.0435
_diffrn_reflns_limit_h_max 6
_diffrn_reflns_limit_h_min -6
_diffrn_reflns_limit_k_max 19
_diffrn_reflns_limit_k_min -20
_diffrn_reflns_limit_l_max 7
_diffrn_reflns_limit_l_min -6
_diffrn_reflns_number 2689
_diffrn_reflns_theta_full 70.40
_diffrn_reflns_theta_max 70.40
_diffrn_reflns_theta_min 5.26
_exptl_absorpt_coefficient_mu 12.590
_exptl_crystal_density_diffrn 3.224
_exptl_crystal_F_000 484
_refine_diff_density_max 1.151
_refine_diff_density_min -0.819
_refine_diff_density_rms 0.176
_refine_ls_extinction_coef 0.0027(5)
_refine_ls_extinction_expression Fc^*^=kFc[1+0.001xFc^2^\l^3^/sin(2\q)]^-1/4^
_refine_ls_extinction_method SHELXL
_refine_ls_goodness_of_fit_ref 1.090
_refine_ls_hydrogen_treatment mixed
_refine_ls_matrix_type full
_refine_ls_number_parameters 102
_refine_ls_number_reflns 923
_refine_ls_number_restraints 0
_refine_ls_restrained_S_all 1.090
_refine_ls_R_factor_all 0.0394
_refine_ls_R_factor_gt 0.0378
_refine_ls_shift/su_max 0.024
_refine_ls_shift/su_mean 0.003
_refine_ls_structure_factor_coef Fsqd
_refine_ls_weighting_details 'calc w=1/[\s^2^(Fo^2^)+(0.0709P)^2^+0.5596P] where P=(Fo^2^+2Fc^2^)/3'
_refine_ls_weighting_scheme calc
_refine_ls_wR_factor_gt 0.1051
_refine_ls_wR_factor_ref 0.1065
_reflns_number_gt 870
_reflns_number_total 923
_reflns_threshold_expression >2\s(I)
_cod_data_source_file ic201760w_si_002_6.cif
_cod_data_source_block ghrm
_cod_original_cell_volume 515.26(4)
_cod_database_code 4326744

loop_
_symmetry_equiv_pos_as_xyz
'x, y, z'
'-x+1/2, y+1/2, -z+1/2'
'-x, -y, -z'
'x-1/2, -y-1/2, z-1/2'

loop_
_atom_site_label
_atom_site_type_symbol
_atom_site_fract_x
_atom_site_fract_y
_atom_site_fract_z
_atom_site_U_iso_or_equiv
_atom_site_adp_type
_atom_site_occupancy
_atom_site_symmetry_multiplicity
_atom_site_calc_flag
_atom_site_refinement_flags
Cu1 Cu 0.12041(11) 0.13667(3) 0.66904(9) 0.0168(3) Uani 1 1 d .
Cu2 Cu 0.5000 0.0000 0.5000 0.0139(3) Uani 1 2 d S
Cu3 Cu 0.5000 0.0000 1.0000 0.0127(3) Uani 1 2 d S
O1 O -0.0365(6) 0.13383(16) -0.0830(4) 0.0149(6) Uani 1 1 d .
O2 O 0.4545(7) 0.07460(19) 0.7375(5) 0.0150(6) Uani 1 1 d .
O3 O 0.3241(5) 0.06922(17) 0.2429(4) 0.0164(6) Uani 1 1 d .
O4 O -0.1578(5) 0.04424(17) 0.2010(4) 0.0188(6) Uani 1 1 d .
P1 P 0.0416(2) 0.10238(5) 0.16649(15) 0.0119(3) Uani 1 1 d .
C1 C 0.0563(8) 0.1863(2) 0.3535(7) 0.0163(8) Uani 1 1 d .
C2 C -0.1477(9) 0.2055(3) 0.4343(7) 0.0229(9) Uani 1 1 d .
H1 H 0.185(9) 0.226(3) 0.366(8) 0.010(10) Uiso 1 1 d .
H2 H -0.150(10) 0.253(3) 0.499(9) 0.023(13) Uiso 1 1 d .
H3 H -0.323(13) 0.182(4) 0.368(10) 0.038(16) Uiso 1 1 d .
H4 H 0.554(9) 0.098(3) 0.767(7) 0.000(13) Uiso 1 1 d .

loop_
_atom_site_aniso_label
_atom_site_aniso_U_11
_atom_site_aniso_U_22
_atom_site_aniso_U_33
_atom_site_aniso_U_23
_atom_site_aniso_U_13
_atom_site_aniso_U_12
Cu1 0.0198(5) 0.0228(4) 0.0063(4) 0.0017(2) 0.0025(3) 0.0038(2)
Cu2 0.0159(5) 0.0190(5) 0.0045(5) 0.0001(3) 0.0004(4) 0.0025(3)
Cu3 0.0140(5) 0.0171(5) 0.0043(5) 0.0014(3) -0.0003(4) -0.0007(3)
O1 0.0185(15) 0.0226(15) 0.0034(12) 0.0030(11) 0.0035(11) 0.0021(10)
O2 0.0149(15) 0.0177(15) 0.0093(14) 0.0014(11) -0.0002(11) -0.0024(13)
O3 0.0163(15) 0.0240(15) 0.0072(12) -0.0003(11) 0.0018(11) 0.0031(11)
O4 0.0196(15) 0.0256(15) 0.0084(12) 0.0020(11) 0.0010(11) -0.0039(11)
P1 0.0141(6) 0.0167(6) 0.0037(5) 0.0003(3) 0.0014(4) 0.0005(3)
C1 0.022(2) 0.017(2) 0.0074(17) 0.0020(15) 0.0008(15) 0.0011(16)
C2 0.027(3) 0.029(2) 0.0092(19) 0.0032(18) 0.0028(17) 0.0107(18)

loop_
_atom_type_symbol
_atom_type_description
_atom_type_scat_dispersion_real
_atom_type_scat_dispersion_imag
_atom_type_scat_source
C C 0.0181 0.0091 'International Tables Vol C Tables 4.2.6.8 and 6.1.1.4'
H H 0.0000 0.0000 'International Tables Vol C Tables 4.2.6.8 and 6.1.1.4'
O O 0.0492 0.0322 'International Tables Vol C Tables 4.2.6.8 and 6.1.1.4'
P P 0.2955 0.4335 'International Tables Vol C Tables 4.2.6.8 and 6.1.1.4'
Cu Cu -1.9646 0.5888 'International Tables Vol C Tables 4.2.6.8 and 6.1.1.4'

loop_
_geom_angle_atom_site_label_1
_geom_angle_atom_site_label_2
_geom_angle_atom_site_label_3
_geom_angle
_geom_angle_site_symmetry_1
_geom_angle_site_symmetry_3
O1 Cu1 O2 114.31(11) 1_556 .
O1 Cu1 C1 139.81(14) 1_556 .
O2 Cu1 C1 105.85(14) . .
O1 Cu1 C2 99.97(15) 1_556 .
O2 Cu1 C2 145.71(15) . .
C1 Cu1 C2 39.90(17) . .
O3 Cu2 O3 180.0 3_656 .
O3 Cu2 O2 86.43(11) 3_656 .
O3 Cu2 O2 93.57(11) . .
O3 Cu2 O2 93.57(11) 3_656 3_656
O3 Cu2 O2 86.43(11) . 3_656
O2 Cu2 O2 180.0 . 3_656
O3 Cu2 Cu3 49.53(8) 3_656 .
O3 Cu2 Cu3 130.47(8) . .
O2 Cu2 Cu3 39.94(8) . .
O2 Cu2 Cu3 140.06(8) 3_656 .
O3 Cu2 Cu3 130.47(8) 3_656 1_554
O3 Cu2 Cu3 49.53(8) . 1_554
O2 Cu2 Cu3 140.06(8) . 1_554
O2 Cu2 Cu3 39.94(8) 3_656 1_554
Cu3 Cu2 Cu3 180.0 . 1_554
O4 Cu3 O4 180.0 1_656 3_556
O4 Cu3 O2 84.33(13) 1_656 3_657
O4 Cu3 O2 95.67(13) 3_556 3_657
O4 Cu3 O2 95.67(13) 1_656 .
O4 Cu3 O2 84.33(13) 3_556 .
O2 Cu3 O2 180.0 3_657 .
O4 Cu3 O3 95.46(10) 1_656 3_656
O4 Cu3 O3 84.54(10) 3_556 3_656
O2 Cu3 O3 103.16(11) 3_657 3_656
O2 Cu3 O3 76.84(11) . 3_656
O4 Cu3 O3 84.54(10) 1_656 1_556
O4 Cu3 O3 95.46(10) 3_556 1_556
O2 Cu3 O3 76.84(11) 3_657 1_556
O2 Cu3 O3 103.16(11) . 1_556
O3 Cu3 O3 180.000(1) 3_656 1_556
O4 Cu3 Cu2 71.95(8) 1_656 1_556
O4 Cu3 Cu2 108.05(8) 3_556 1_556
O2 Cu3 Cu2 40.14(9) 3_657 1_556
O2 Cu3 Cu2 139.86(9) . 1_556
O3 Cu3 Cu2 140.71(7) 3_656 1_556
O3 Cu3 Cu2 39.29(7) 1_556 1_556
O4 Cu3 Cu2 108.05(8) 1_656 .
O4 Cu3 Cu2 71.95(8) 3_556 .
O2 Cu3 Cu2 139.86(9) 3_657 .
O2 Cu3 Cu2 40.14(9) . .
O3 Cu3 Cu2 39.29(7) 3_656 .
O3 Cu3 Cu2 140.71(7) 1_556 .
Cu2 Cu3 Cu2 180.0 1_556 .
P1 O1 Cu1 136.79(18) . 1_554
Cu3 O2 Cu2 99.92(14) . .
Cu3 O2 Cu1 111.24(15) . .
Cu2 O2 Cu1 119.89(15) . .
P1 O3 Cu2 129.28(17) . .
P1 O3 Cu3 124.10(14) . 1_554
Cu2 O3 Cu3 91.18(11) . 1_554
P1 O4 Cu3 135.09(16) . 1_454
O4 P1 O1 112.98(15) . .
O4 P1 O3 113.06(16) . .
O1 P1 O3 110.06(15) . .
O4 P1 C1 107.77(18) . .
O1 P1 C1 107.16(17) . .
O3 P1 C1 105.32(17) . .
C2 C1 P1 122.5(3) . .
C2 C1 Cu1 70.2(2) . .
P1 C1 Cu1 103.48(18) . .
C1 C2 Cu1 69.9(2) . .

loop_
_geom_bond_atom_site_label_1
_geom_bond_atom_site_label_2
_geom_bond_distance
_geom_bond_site_symmetry_2
Cu1 O1 1.954(3) 1_556
Cu1 O2 1.989(3) .
Cu1 C1 2.013(4) .
Cu1 C2 2.017(4) .
Cu2 O3 1.924(3) 3_656
Cu2 O3 1.924(3) .
Cu2 O2 1.988(3) .
Cu2 O2 1.988(3) 3_656
Cu2 Cu3 3.03830(15) .
Cu2 Cu3 3.03830(15) 1_554
Cu3 O4 1.975(3) 1_656
Cu3 O4 1.975(3) 3_556
Cu3 O2 1.980(3) 3_657
Cu3 O2 1.980(3) .
Cu3 O3 2.312(3) 3_656
Cu3 O3 2.312(3) 1_556
Cu3 Cu2 3.03830(15) 1_556
O1 P1 1.527(3) .
O1 Cu1 1.954(3) 1_554
O3 P1 1.529(3) .
O3 Cu3 2.312(3) 1_554
O4 P1 1.512(3) .
O4 Cu3 1.975(3) 1_454
P1 C1 1.799(4) .
C1 C2 1.375(6) .
